data_2241405
loop_
_publ_author_name
'Efimov, Ilya'
'Slepukhin, Pavel'
'Bakulev, Vasiliy'

_publ_section_title
;
 Crystal structure of ethyl
 3-(4-chlorophenyl)-5-[(<i>E</i>)-2-(dimethylamino)ethenyl]-1,2-oxazole-4-carboxylate
;
_journal_coeditor_code HB7538
_journal_issue 12
_journal_name_full 'Acta Crystallographica Section E'
_journal_page_first o1028
_journal_paper_doi 10.1107/S2056989015023257
_journal_volume 71
_journal_year 2015
_chemical_formula_iupac 'C16 H17 Cl N2 O3'
_chemical_formula_moiety 'C16 H17 Cl N2 O3'
_chemical_formula_sum 'C16 H17 Cl N2 O3'
_chemical_formula_weight 320.77
_chemical_name_systematic 'Ethyl 3-(4-chlorophenyl)-5-[(<i>E</i>)-2-(dimethylamino)ethenyl]-1,2-oxazole-4-carboxylate'
_space_group_IT_number 2
_symmetry_cell_setting triclinic
_symmetry_space_group_name_Hall '-P 1'
_symmetry_space_group_name_H-M 'P -1'
_atom_sites_solution_hydrogens geom
_atom_sites_solution_primary direct
_atom_sites_solution_secondary difmap
_audit_creation_method SHELXL-97
_cell_angle_alpha 102.369(11)
_cell_angle_beta 105.501(9)
_cell_angle_gamma 109.001(13)
_cell_formula_units_Z 4
_cell_length_a 11.5494(13)
_cell_length_b 12.474(2)
_cell_length_c 13.0430(13)
_cell_measurement_reflns_used 2382
_cell_measurement_temperature 295(2)
_cell_measurement_theta_max 26.37
_cell_measurement_theta_min 2.79
_cell_volume 1615.8(4)
_computing_cell_refinement
;
CrysAlis RED (Oxford Diffraction, 2006)
;
_computing_data_collection
;
CrysAlis CCD (Oxford Diffraction, 2006)
;
_computing_data_reduction
;
CrysAlis RED (Oxford Diffraction, 2006)
;
_computing_molecular_graphics
;
SHELXTL (Sheldrick, 2008)
;
_computing_publication_material
;
SHELXTL (Sheldrick, 2008)
;
_computing_structure_refinement
;
SHELXL97 (Sheldrick, 2008)
;
_computing_structure_solution
;
SHELXS97 (Sheldrick, 2008)
;
_diffrn_ambient_temperature 293(2)
_diffrn_measured_fraction_theta_full 0.990
_diffrn_measured_fraction_theta_max 0.988
_diffrn_measurement_device_type 'Oxford Diffraction Xcalibur S CCD'
_diffrn_measurement_method 'omega scans'
_diffrn_radiation_monochromator graphite
_diffrn_radiation_source 'fine-focus sealed tube'
_diffrn_radiation_type MoK\a
_diffrn_radiation_wavelength 0.71073
_diffrn_reflns_av_R_equivalents 0.0309
_diffrn_reflns_av_sigmaI/netI 0.1062
_diffrn_reflns_limit_h_max 14
_diffrn_reflns_limit_h_min -13
_diffrn_reflns_limit_k_max 15
_diffrn_reflns_limit_k_min -15
_diffrn_reflns_limit_l_max 16
_diffrn_reflns_limit_l_min -16
_diffrn_reflns_number 14310
_diffrn_reflns_theta_full 26.00
_diffrn_reflns_theta_max 26.37
_diffrn_reflns_theta_min 2.79
_diffrn_standards_decay_% 0
_diffrn_standards_interval_count 0
_diffrn_standards_interval_time 0
_diffrn_standards_number 0
_exptl_absorpt_coefficient_mu 0.250
_exptl_absorpt_correction_T_max 0.96219
_exptl_absorpt_correction_T_min 0.06125
_exptl_absorpt_correction_type multi-scan
_exptl_absorpt_process_details
;
(CrysAlis RED; Oxford Diffraction, 2006)
;
_exptl_crystal_colour colorless
_exptl_crystal_density_diffrn 1.319
_exptl_crystal_density_method 'not measured'
_exptl_crystal_description prism
_exptl_crystal_F_000 672
_exptl_crystal_size_max 0.25
_exptl_crystal_size_mid 0.20
_exptl_crystal_size_min 0.15
_refine_diff_density_max 0.220
_refine_diff_density_min -0.185
_refine_ls_extinction_coef 0.0196(8)
_refine_ls_extinction_expression Fc^*^=kFc[1+0.001xFc^2^\l^3^/sin(2\q)]^-1/4^
_refine_ls_extinction_method
;
SHELXTL (Sheldrick, 2008)
;
_refine_ls_goodness_of_fit_ref 1.003
_refine_ls_hydrogen_treatment mixed
_refine_ls_matrix_type full
_refine_ls_number_parameters 414
_refine_ls_number_reflns 6536
_refine_ls_number_restraints 0
_refine_ls_restrained_S_all 1.003
_refine_ls_R_factor_all 0.1162
_refine_ls_R_factor_gt 0.0392
_refine_ls_shift/su_max 0.001
_refine_ls_shift/su_mean 0.000
_refine_ls_structure_factor_coef Fsqd
_refine_ls_weighting_details 'calc w=1/[\s^2^(Fo^2^)+(0.0245P)^2^] where P=(Fo^2^+2Fc^2^)/3'
_refine_ls_weighting_scheme calc
_refine_ls_wR_factor_gt 0.0775
_refine_ls_wR_factor_ref 0.0818
_reflns_number_gt 2382
_reflns_number_total 6536
_reflns_threshold_expression I>2sigma(I)
_cod_data_source_file hb7538sup1.cif
_cod_data_source_block I
_cod_database_code 2241405

loop_
_symmetry_equiv_pos_as_xyz
'x, y, z'
'-x, -y, -z'

loop_
_atom_site_type_symbol
_atom_site_label
_atom_site_fract_x
_atom_site_fract_y
_atom_site_fract_z
_atom_site_U_iso_or_equiv
_atom_site_adp_type
_atom_site_calc_flag
_atom_site_refinement_flags
_atom_site_occupancy
_atom_site_symmetry_multiplicity
Cl Cl1 0.72042(8) 0.13874(7) 0.46885(6) 0.1170(3) Uani d . 1 1
O O1 1.11936(13) 0.43268(13) 1.13549(13) 0.0683(5) Uani d . 1 1
C C1 0.9661(2) 0.32652(19) 0.97111(19) 0.0534(6) Uani d . 1 1
N N1 1.08897(17) 0.40459(16) 1.01763(16) 0.0664(6) Uani d . 1 1
N N2 1.15752(18) 0.47264(17) 1.46652(17) 0.0671(6) Uani d . 1 1
O O2 0.74356(14) 0.21389(15) 1.11743(14) 0.0820(5) Uani d . 1 1
C C2 0.9124(2) 0.30189(19) 1.05367(19) 0.0538(6) Uani d . 1 1
O O3 0.71582(14) 0.14117(14) 0.93699(14) 0.0819(5) Uani d . 1 1
C C3 1.0127(2) 0.3703(2) 1.1554(2) 0.0566(6) Uani d . 1 1
C C4 1.0238(2) 0.3823(2) 1.2679(2) 0.0605(7) Uani d . 1 1
C C5 1.1332(3) 0.4606(2) 1.3577(2) 0.0623(7) Uani d . 1 1
C C6 0.7845(2) 0.2175(2) 1.0421(2) 0.0621(7) Uani d . 1 1
C C7 1.0702(2) 0.3862(2) 1.49972(19) 0.0896(8) Uani d . 1 1
H H7A 0.9939 0.3316 1.4347 0.134 Uiso calc R 1 1
H H7B 1.0436 0.4275 1.5539 0.134 Uiso calc R 1 1
H H7C 1.1150 0.3421 1.5326 0.134 Uiso calc R 1 1
C C8 1.2785(2) 0.5627(2) 1.55382(18) 0.0862(8) Uani d . 1 1
H H8A 1.3275 0.6144 1.5213 0.129 Uiso calc R 1 1
H H8B 1.3299 0.5242 1.5883 0.129 Uiso calc R 1 1
H H8C 1.2585 0.6095 1.6098 0.129 Uiso calc R 1 1
C C9 0.9064(2) 0.28156(18) 0.84677(19) 0.0505(6) Uani d . 1 1
C C10 0.9715(2) 0.24439(19) 0.7822(2) 0.0619(7) Uani d . 1 1
H H10A 1.0549 0.2483 0.8175 0.074 Uiso calc R 1 1
C C11 0.9155(3) 0.20136(19) 0.6659(2) 0.0704(7) Uani d . 1 1
H H11A 0.9606 0.1763 0.6232 0.084 Uiso calc R 1 1
C C12 0.7931(3) 0.1960(2) 0.6141(2) 0.0695(7) Uani d . 1 1
C C13 0.7275(2) 0.2348(2) 0.6764(2) 0.0775(8) Uani d . 1 1
H H13A 0.6449 0.2325 0.6408 0.093 Uiso calc R 1 1
C C14 0.7843(2) 0.2773(2) 0.7921(2) 0.0685(7) Uani d . 1 1
H H14A 0.7394 0.3036 0.8343 0.082 Uiso calc R 1 1
C C15 0.5864(2) 0.0541(3) 0.9179(2) 0.1129(11) Uani d . 1 1
H H15A 0.5951 -0.0082 0.9489 0.135 Uiso calc R 1 1
H H15B 0.5424 0.0934 0.9563 0.135 Uiso calc R 1 1
C C16 0.5094(2) 0.0015(3) 0.8002(2) 0.1273(12) Uani d . 1 1
H H16A 0.4242 -0.0558 0.7891 0.191 Uiso calc R 1 1
H H16B 0.5524 -0.0383 0.7625 0.191 Uiso calc R 1 1
H H16C 0.4999 0.0631 0.7699 0.191 Uiso calc R 1 1
Cl Cl1A 1.83045(7) 0.87414(7) 1.92457(5) 0.1147(3) Uani d . 1 1
O O1A 1.44539(12) 0.59724(12) 1.25653(12) 0.0600(4) Uani d . 1 1
N N1A 1.47772(16) 0.61535(15) 1.37384(15) 0.0564(5) Uani d . 1 1
C C1A 1.59219(19) 0.70750(18) 1.42308(18) 0.0472(6) Uani d . 1 1
N N2A 1.39346(16) 0.58880(16) 0.93108(16) 0.0622(5) Uani d . 1 1
O O2A 1.85742(15) 0.88133(16) 1.45308(14) 0.1024(7) Uani d . 1 1
C C2A 1.63778(18) 0.75251(18) 1.34370(18) 0.0468(6) Uani d . 1 1
O O3A 1.76896(12) 0.89249(13) 1.28499(12) 0.0678(5) Uani d . 1 1
C C3A 1.5409(2) 0.68132(19) 1.23979(19) 0.0497(6) Uani d . 1 1
C C4A 1.5256(2) 0.6768(2) 1.1277(2) 0.0546(7) Uani d . 1 1
C C5A 1.4154(2) 0.5992(2) 1.0386(2) 0.0531(6) Uani d . 1 1
C C6A 1.7652(2) 0.8482(2) 1.3683(2) 0.0596(7) Uani d . 1 1
C C7A 1.4919(2) 0.6602(2) 0.89544(18) 0.0842(8) Uani d . 1 1
H H7AA 1.5700 0.7116 0.9601 0.126 Uiso calc R 1 1
H H7AB 1.4585 0.7083 0.8581 0.126 Uiso calc R 1 1
H H7AC 1.5124 0.6080 0.8445 0.126 Uiso calc R 1 1
C C8A 1.2676(2) 0.5056(2) 0.84385(17) 0.0785(8) Uani d . 1 1
H H8AA 1.2109 0.4642 0.8776 0.118 Uiso calc R 1 1
H H8AB 1.2809 0.4484 0.7913 0.118 Uiso calc R 1 1
H H8AC 1.2278 0.5493 0.8050 0.118 Uiso calc R 1 1
C C9A 1.65053(17) 0.7493(2) 1.54694(19) 0.0466(6) Uani d . 1 1
C C10A 1.64545(18) 0.6682(2) 1.60521(19) 0.0541(6) Uani d . 1 1
H H10B 1.6045 0.5863 1.5650 0.065 Uiso calc R 1 1
C C11A 1.69924(19) 0.7054(2) 1.7205(2) 0.0601(6) Uani d . 1 1
H H11B 1.6956 0.6495 1.7581 0.072 Uiso calc R 1 1
C C12A 1.7583(2) 0.8255(3) 1.77963(19) 0.0668(7) Uani d . 1 1
C C13A 1.7626(2) 0.9079(2) 1.7248(2) 0.0753(8) Uani d . 1 1
H H13B 1.8018 0.9895 1.7660 0.090 Uiso calc R 1 1
C C14A 1.7091(2) 0.8706(2) 1.6091(2) 0.0656(7) Uani d . 1 1
H H14B 1.7122 0.9271 1.5724 0.079 Uiso calc R 1 1
C C15A 1.8889(2) 0.9926(2) 1.3032(2) 0.0817(8) Uani d . 1 1
H H15C 1.9070 1.0590 1.3683 0.098 Uiso calc R 1 1
H H15D 1.9620 0.9687 1.3184 0.098 Uiso calc R 1 1
C C16A 1.8769(2) 1.0293(3) 1.2094(2) 0.1289(13) Uani d . 1 1
H H16D 1.9571 1.0953 1.2227 0.193 Uiso calc R 1 1
H H16E 1.8056 1.0544 1.1953 0.193 Uiso calc R 1 1
H H16F 1.8597 0.9638 1.1452 0.193 Uiso calc R 1 1
H H5 1.2040(17) 0.5145(15) 1.3454(14) 0.052(6) Uiso d . 1 1
H H4 0.9500(16) 0.3281(16) 1.2759(14) 0.052(6) Uiso d . 1 1
H H5A 1.3451(17) 0.5437(16) 1.0551(14) 0.060(7) Uiso d . 1 1
H H4A 1.5937(18) 0.7341(17) 1.1224(15) 0.066(7) Uiso d . 1 1

loop_
_atom_site_aniso_label
_atom_site_aniso_U_11
_atom_site_aniso_U_22
_atom_site_aniso_U_33
_atom_site_aniso_U_12
_atom_site_aniso_U_13
_atom_site_aniso_U_23
Cl1 0.1601(7) 0.1288(7) 0.0607(5) 0.0742(6) 0.0246(5) 0.0239(5)
O1 0.0583(10) 0.0680(11) 0.0602(12) 0.0077(8) 0.0204(8) 0.0163(9)
C1 0.0518(15) 0.0481(15) 0.0580(17) 0.0164(12) 0.0209(13) 0.0183(13)
N1 0.0643(13) 0.0693(14) 0.0542(14) 0.0123(11) 0.0247(11) 0.0182(11)
N2 0.0685(13) 0.0777(15) 0.0547(15) 0.0253(12) 0.0254(12) 0.0242(12)
O2 0.0667(10) 0.1044(14) 0.0722(13) 0.0197(9) 0.0326(10) 0.0387(11)
C2 0.0469(14) 0.0549(15) 0.0576(17) 0.0158(12) 0.0202(13) 0.0213(13)
O3 0.0632(11) 0.0821(12) 0.0689(13) -0.0058(9) 0.0258(9) 0.0184(10)
C3 0.0523(15) 0.0561(16) 0.0629(19) 0.0184(13) 0.0248(14) 0.0234(14)
C4 0.0539(17) 0.0658(18) 0.060(2) 0.0205(15) 0.0216(15) 0.0236(15)
C5 0.0599(18) 0.0672(18) 0.065(2) 0.0244(15) 0.0299(17) 0.0254(16)
C6 0.0615(17) 0.0660(18) 0.0600(19) 0.0247(14) 0.0199(15) 0.0280(16)
C7 0.0998(19) 0.102(2) 0.0706(19) 0.0342(17) 0.0354(15) 0.0416(17)
C8 0.0790(17) 0.097(2) 0.0600(18) 0.0254(16) 0.0157(15) 0.0114(16)
C9 0.0529(14) 0.0430(14) 0.0531(17) 0.0133(12) 0.0206(14) 0.0193(12)
C10 0.0577(14) 0.0579(16) 0.0676(19) 0.0184(12) 0.0274(15) 0.0180(14)
C11 0.0856(19) 0.0583(17) 0.073(2) 0.0274(15) 0.0407(16) 0.0212(15)
C12 0.094(2) 0.0647(18) 0.0508(18) 0.0356(16) 0.0231(17) 0.0198(14)
C13 0.0839(18) 0.091(2) 0.065(2) 0.0468(16) 0.0217(17) 0.0311(16)
C14 0.0795(18) 0.0774(19) 0.0585(19) 0.0393(15) 0.0292(14) 0.0247(15)
C15 0.0746(18) 0.114(2) 0.096(2) -0.0194(17) 0.0269(17) 0.0275(19)
C16 0.0691(18) 0.143(3) 0.108(3) 0.0006(18) 0.0206(18) 0.006(2)
Cl1A 0.1036(5) 0.1297(7) 0.0551(5) 0.0072(5) 0.0147(4) 0.0065(4)
O1A 0.0552(9) 0.0556(10) 0.0515(11) 0.0063(8) 0.0134(8) 0.0172(8)
N1A 0.0523(11) 0.0566(13) 0.0516(13) 0.0124(10) 0.0153(10) 0.0213(10)
C1A 0.0426(13) 0.0433(15) 0.0505(16) 0.0149(12) 0.0121(12) 0.0158(13)
N2A 0.0564(12) 0.0686(14) 0.0502(14) 0.0122(10) 0.0199(11) 0.0179(11)
O2A 0.0508(10) 0.1411(17) 0.0742(13) -0.0074(10) 0.0020(9) 0.0571(12)
C2A 0.0415(13) 0.0462(14) 0.0462(15) 0.0127(11) 0.0126(12) 0.0151(12)
O3A 0.0527(9) 0.0668(11) 0.0606(11) -0.0018(8) 0.0124(8) 0.0284(9)
C3A 0.0462(14) 0.0461(15) 0.0595(18) 0.0161(12) 0.0231(13) 0.0220(14)
C4A 0.0456(15) 0.0557(17) 0.0537(18) 0.0115(13) 0.0158(14) 0.0182(14)
C5A 0.0543(16) 0.0553(17) 0.0500(18) 0.0183(13) 0.0226(14) 0.0194(14)
C6A 0.0496(16) 0.0631(17) 0.0583(18) 0.0126(14) 0.0173(13) 0.0246(15)
C7A 0.0800(16) 0.097(2) 0.0693(19) 0.0178(15) 0.0386(15) 0.0298(16)
C8A 0.0668(16) 0.0863(19) 0.0514(16) 0.0128(14) 0.0114(13) 0.0061(14)
C9A 0.0402(12) 0.0425(16) 0.0532(16) 0.0111(11) 0.0178(11) 0.0165(13)
C10A 0.0475(13) 0.0472(15) 0.0582(17) 0.0120(11) 0.0154(12) 0.0158(14)
C11A 0.0563(14) 0.0627(18) 0.0554(18) 0.0177(13) 0.0176(13) 0.0223(14)
C12A 0.0553(15) 0.078(2) 0.0474(17) 0.0095(14) 0.0173(13) 0.0137(16)
C13A 0.0778(17) 0.0539(18) 0.066(2) 0.0036(14) 0.0283(15) 0.0002(16)
C14A 0.0764(16) 0.0468(17) 0.0667(19) 0.0147(13) 0.0289(14) 0.0185(14)
C15A 0.0531(15) 0.0800(19) 0.089(2) -0.0045(14) 0.0247(14) 0.0343(16)
C16A 0.099(2) 0.143(3) 0.115(3) 0.0002(19) 0.0226(18) 0.086(2)

loop_
_atom_type_symbol
_atom_type_description
_atom_type_scat_dispersion_real
_atom_type_scat_dispersion_imag
_atom_type_scat_source
C C 0.0033 0.0016 'International Tables Vol C Tables 4.2.6.8 and 6.1.1.4'
H H 0.0000 0.0000 'International Tables Vol C Tables 4.2.6.8 and 6.1.1.4'
N N 0.0061 0.0033 'International Tables Vol C Tables 4.2.6.8 and 6.1.1.4'
O O 0.0106 0.0060 'International Tables Vol C Tables 4.2.6.8 and 6.1.1.4'
Cl Cl 0.1484 0.1585 'International Tables Vol C Tables 4.2.6.8 and 6.1.1.4'

loop_
_geom_angle_atom_site_label_1
_geom_angle_atom_site_label_2
_geom_angle_atom_site_label_3
_geom_angle
C3 O1 N1 109.61(15)
N1 C1 C2 111.4(2)
N1 C1 C9 117.5(2)
C2 C1 C9 131.1(2)
C1 N1 O1 105.39(16)
C5 N2 C8 121.6(2)
C5 N2 C7 120.5(2)
C8 N2 C7 117.5(2)
C3 C2 C1 105.32(19)
C3 C2 C6 123.7(2)
C1 C2 C6 130.9(2)
C6 O3 C15 115.92(18)
O1 C3 C2 108.2(2)
O1 C3 C4 118.6(2)
C2 C3 C4 133.1(2)
C5 C4 C3 123.1(2)
C5 C4 H4 122.4(11)
C3 C4 H4 114.5(11)
N2 C5 C4 127.8(2)
N2 C5 H5 112.9(11)
C4 C5 H5 119.3(10)
O2 C6 O3 122.6(2)
O2 C6 C2 125.0(2)
O3 C6 C2 112.4(2)
N2 C7 H7A 109.5
N2 C7 H7B 109.5
H7A C7 H7B 109.5
N2 C7 H7C 109.5
H7A C7 H7C 109.5
H7B C7 H7C 109.5
N2 C8 H8A 109.5
N2 C8 H8B 109.5
H8A C8 H8B 109.5
N2 C8 H8C 109.5
H8A C8 H8C 109.5
H8B C8 H8C 109.5
C10 C9 C14 118.1(2)
C10 C9 C1 121.1(2)
C14 C9 C1 120.8(2)
C9 C10 C11 121.2(2)
C9 C10 H10A 119.4
C11 C10 H10A 119.4
C12 C11 C10 119.3(2)
C12 C11 H11A 120.3
C10 C11 H11A 120.3
C13 C12 C11 120.5(2)
C13 C12 Cl1 119.8(2)
C11 C12 Cl1 119.6(2)
C12 C13 C14 119.6(2)
C12 C13 H13A 120.2
C14 C13 H13A 120.2
C13 C14 C9 121.2(2)
C13 C14 H14A 119.4
C9 C14 H14A 119.4
C16 C15 O3 110.5(2)
C16 C15 H15A 109.5
O3 C15 H15A 109.5
C16 C15 H15B 109.5
O3 C15 H15B 109.5
H15A C15 H15B 108.1
C15 C16 H16A 109.5
C15 C16 H16B 109.5
H16A C16 H16B 109.5
C15 C16 H16C 109.5
H16A C16 H16C 109.5
H16B C16 H16C 109.5
C3A O1A N1A 109.90(14)
C1A N1A O1A 105.11(15)
N1A C1A C2A 111.79(19)
N1A C1A C9A 117.62(19)
C2A C1A C9A 130.57(19)
C5A N2A C7A 121.99(19)
C5A N2A C8A 120.80(19)
C7A N2A C8A 117.21(18)
C3A C2A C1A 105.39(18)
C3A C2A C6A 128.1(2)
C1A C2A C6A 126.3(2)
C6A O3A C15A 117.49(17)
O1A C3A C2A 107.78(18)
O1A C3A C4A 117.8(2)
C2A C3A C4A 134.4(2)
C5A C4A C3A 122.7(2)
C5A C4A H4A 123.9(12)
C3A C4A H4A 113.3(12)
N2A C5A C4A 126.5(2)
N2A C5A H5A 116.7(10)
C4A C5A H5A 116.8(10)
O2A C6A O3A 123.2(2)
O2A C6A C2A 123.8(2)
O3A C6A C2A 113.0(2)
N2A C7A H7AA 109.5
N2A C7A H7AB 109.5
H7AA C7A H7AB 109.5
N2A C7A H7AC 109.5
H7AA C7A H7AC 109.5
H7AB C7A H7AC 109.5
N2A C8A H8AA 109.5
N2A C8A H8AB 109.5
H8AA C8A H8AB 109.5
N2A C8A H8AC 109.5
H8AA C8A H8AC 109.5
H8AB C8A H8AC 109.5
C10A C9A C14A 117.9(2)
C10A C9A C1A 120.9(2)
C14A C9A C1A 121.2(2)
C11A C10A C9A 121.7(2)
C11A C10A H10B 119.1
C9A C10A H10B 119.1
C12A C11A C10A 119.1(2)
C12A C11A H11B 120.4
C10A C11A H11B 120.4
C11A C12A C13A 120.6(2)
C11A C12A Cl1A 119.8(2)
C13A C12A Cl1A 119.6(2)
C12A C13A C14A 120.3(2)
C12A C13A H13B 119.9
C14A C13A H13B 119.9
C13A C14A C9A 120.3(2)
C13A C14A H14B 119.8
C9A C14A H14B 119.8
C16A C15A O3A 110.5(2)
C16A C15A H15C 109.5
O3A C15A H15C 109.5
C16A C15A H15D 109.5
O3A C15A H15D 109.5
H15C C15A H15D 108.1
C15A C16A H16D 109.5
C15A C16A H16E 109.5
H16D C16A H16E 109.5
C15A C16A H16F 109.5
H16D C16A H16F 109.5
H16E C16A H16F 109.5

loop_
_geom_bond_atom_site_label_1
_geom_bond_atom_site_label_2
_geom_bond_distance
Cl1 C12 1.728(2)
O1 C3 1.351(2)
O1 N1 1.4177(19)
C1 N1 1.310(2)
C1 C2 1.419(3)
C1 C9 1.477(3)
N2 C5 1.336(3)
N2 C8 1.446(2)
N2 C7 1.447(3)
O2 C6 1.202(2)
C2 C3 1.371(3)
C2 C6 1.454(3)
O3 C6 1.335(2)
O3 C15 1.450(2)
C3 C4 1.409(3)
C4 C5 1.355(3)
C4 H4 0.947(16)
C5 H5 0.951(17)
C7 H7A 0.9600
C7 H7B 0.9600
C7 H7C 0.9600
C8 H8A 0.9600
C8 H8B 0.9600
C8 H8C 0.9600
C9 C10 1.374(3)
C9 C14 1.378(3)
C10 C11 1.382(3)
C10 H10A 0.9300
C11 C12 1.367(3)
C11 H11A 0.9300
C12 C13 1.367(3)
C13 C14 1.375(3)
C13 H13A 0.9300
C14 H14A 0.9300
C15 C16 1.427(3)
C15 H15A 0.9700
C15 H15B 0.9700
C16 H16A 0.9600
C16 H16B 0.9600
C16 H16C 0.9600
Cl1A C12A 1.724(2)
O1A C3A 1.356(2)
O1A N1A 1.4224(18)
N1A C1A 1.312(2)
C1A C2A 1.419(3)
C1A C9A 1.471(3)
N2A C5A 1.326(2)
N2A C7A 1.450(2)
N2A C8A 1.453(2)
O2A C6A 1.190(2)
C2A C3A 1.380(3)
C2A C6A 1.460(3)
O3A C6A 1.325(2)
O3A C15A 1.451(2)
C3A C4A 1.411(3)
C4A C5A 1.354(3)
C4A H4A 0.905(18)
C5A H5A 0.988(17)
C7A H7AA 0.9600
C7A H7AB 0.9600
C7A H7AC 0.9600
C8A H8AA 0.9600
C8A H8AB 0.9600
C8A H8AC 0.9600
C9A C10A 1.386(3)
C9A C14A 1.386(3)
C10A C11A 1.370(2)
C10A H10B 0.9300
C11A C12A 1.365(3)
C11A H11B 0.9300
C12A C13A 1.367(3)
C13A C14A 1.375(3)
C13A H13B 0.9300
C14A H14B 0.9300
C15A C16A 1.385(3)
C15A H15C 0.9700
C15A H15D 0.9700
C16A H16D 0.9600
C16A H16E 0.9600
C16A H16F 0.9600

loop_
_geom_hbond_atom_site_label_D
_geom_hbond_atom_site_label_H
_geom_hbond_atom_site_label_A
_geom_hbond_site_symmetry_A
_geom_hbond_distance_DH
_geom_hbond_distance_HA
_geom_hbond_distance_DA
_geom_hbond_angle_DHA
C4 H4 O2 . 0.95(2) 2.425(18) 3.025(3) 121.1(13)
C4A H4A O3A . 0.91(2) 2.409(19) 2.996(3) 122.7(14)
C16A H16F Cl1A 1_554 0.96 2.74 3.607(3) 151

_cod_database_fobs_code 2241405
